data_7714942
loop_
_publ_author_name
'Osipov, Nikita G.'
'Faraonov, Maxim A.'
'Yakushev, Ilya A.'
'Denisov, Nikolay N.'
'Otsuka, Akihiro'
'Kitagawa, Hiroshi'
'Konarev, Dmitri V.'

_publ_section_title
;
 Slow magnetic relaxation in a complex of photochromic spiropyran in a
 merocyanine form and cobalt(II) hexafluoroacetylacetonate.
;
_journal_issue 7
_journal_name_full 'Dalton transactions (Cambridge, England : 2003)'
_journal_page_first 3159
_journal_page_last 3166
_journal_paper_doi 10.1039/d3dt04253g
_journal_volume 53
_journal_year 2024
_chemical_formula_moiety 'C30 H22 Co F12 N2 O8'
_chemical_formula_sum 'C30 H22 Co F12 N2 O8'
_chemical_formula_weight 825.42
_space_group_crystal_system triclinic
_space_group_IT_number 2
_space_group_name_Hall '-P 1'
_space_group_name_H-M_alt 'P -1'
_atom_sites_solution_hydrogens geom
_atom_sites_solution_primary direct
_atom_sites_solution_secondary difmap
_audit_creation_method SHELXL-2019/3
_audit_update_record
;
2023-07-15 deposited with the CCDC.	2024-01-08 downloaded from the CCDC.
;
_cell_angle_alpha 84.326(18)
_cell_angle_beta 88.743(19)
_cell_angle_gamma 77.783(16)
_cell_formula_units_Z 2
_cell_length_a 9.844(8)
_cell_length_b 13.503(11)
_cell_length_c 13.649(12)
_cell_measurement_reflns_used 3252
_cell_measurement_temperature 250(2)
_cell_measurement_theta_max 24.50
_cell_measurement_theta_min 2.35
_cell_volume 1764(3)
_computing_cell_refinement 'Bruker SAINT'
_computing_data_collection 'Bruker APEX3'
_computing_data_reduction 'Bruker SAINT'
_computing_publication_material 'Bruker SHELXTL'
_computing_structure_refinement 'SHELXL-2019/2 (Sheldrick, 2019)'
_computing_structure_solution 'SHELXT 2014/5 (Sheldrick, 2014)'
_diffrn_ambient_temperature 250(2)
_diffrn_measured_fraction_theta_full 0.992
_diffrn_measured_fraction_theta_max 0.968
_diffrn_measurement_device_type 'Bruker D8 Venture'
_diffrn_measurement_method \w
_diffrn_radiation_type MoK\a
_diffrn_radiation_wavelength 0.71073
_diffrn_reflns_av_R_equivalents 0.0219
_diffrn_reflns_av_unetI/netI 0.0409
_diffrn_reflns_Laue_measured_fraction_full 0.992
_diffrn_reflns_Laue_measured_fraction_max 0.968
_diffrn_reflns_limit_h_max 14
_diffrn_reflns_limit_h_min -14
_diffrn_reflns_limit_k_max 19
_diffrn_reflns_limit_k_min -18
_diffrn_reflns_limit_l_max 19
_diffrn_reflns_limit_l_min -19
_diffrn_reflns_number 19832
_diffrn_reflns_point_group_measured_fraction_full 0.992
_diffrn_reflns_point_group_measured_fraction_max 0.968
_diffrn_reflns_theta_full 25.242
_diffrn_reflns_theta_max 30.503
_diffrn_reflns_theta_min 2.117
_diffrn_source 'microfocus sealed X-ray tube'
_exptl_absorpt_coefficient_mu 0.599
_exptl_absorpt_correction_T_max 0.7461
_exptl_absorpt_correction_T_min 0.6726
_exptl_absorpt_correction_type multi-scan
_exptl_absorpt_process_details 'SADABS (Bruker, 2016)'
_exptl_crystal_colour red
_exptl_crystal_density_diffrn 1.554
_exptl_crystal_density_meas ?
_exptl_crystal_description prism
_exptl_crystal_F_000 830
_exptl_crystal_size_max 0.160
_exptl_crystal_size_mid 0.090
_exptl_crystal_size_min 0.070
_refine_diff_density_max 0.441
_refine_diff_density_min -0.426
_refine_diff_density_rms 0.047
_refine_ls_extinction_method none
_refine_ls_goodness_of_fit_ref 1.037
_refine_ls_hydrogen_treatment constr
_refine_ls_matrix_type full
_refine_ls_number_parameters 621
_refine_ls_number_reflns 10424
_refine_ls_number_restraints 545
_refine_ls_restrained_S_all 1.154
_refine_ls_R_factor_all 0.0876
_refine_ls_R_factor_gt 0.0520
_refine_ls_shift/su_max 0.001
_refine_ls_shift/su_mean 0.000
_refine_ls_structure_factor_coef Fsqd
_refine_ls_weighting_details 'w=1/[\s^2^(Fo^2^)+(0.0593P)^2^+0.4973P] where P=(Fo^2^+2Fc^2^)/3'
_refine_ls_weighting_scheme calc
_refine_ls_wR_factor_gt 0.1248
_refine_ls_wR_factor_ref 0.1423
_reflns_Friedel_coverage 0.000
_reflns_number_gt 6753
_reflns_number_total 10424
_reflns_threshold_expression 'I > 2\s(I)'
_cod_data_source_file d3dt04253g2.cif
_cod_data_source_block 23ma40
_cod_depositor_comments
;
The following automatic conversions were performed:

data item '_exptl_crystal_density_meas' value 'not measured' was
changed to '?' -- the value is perceived as not measured.

Automatic conversion script
Id: cif_fix_values 8170 2020-07-09 18:12:32Z antanas 

 Adding full bibliography for 7714942--7714943.cif.
;
_cod_database_code 7714942
_shelx_shelxl_version_number 2019/3
_shelx_space_group_comment
;
The symmetry employed for this shelxl refinement is uniquely defined
by the following loop, which should always be used as a source of
symmetry information in preference to the above space-group names.
They are only intended as comments.
;
_shelx_estimated_absorpt_t_min 0.910
_shelx_estimated_absorpt_t_max 0.959

loop_
_space_group_symop_operation_xyz
'x, y, z'
'-x, -y, -z'

loop_
_atom_site_label
_atom_site_type_symbol
_atom_site_fract_x
_atom_site_fract_y
_atom_site_fract_z
_atom_site_U_iso_or_equiv
_atom_site_adp_type
_atom_site_occupancy
_atom_site_site_symmetry_order
_atom_site_calc_flag
_atom_site_refinement_flags_posn
_atom_site_refinement_flags_adp
_atom_site_refinement_flags_occupancy
_atom_site_disorder_assembly
_atom_site_disorder_group
Co1 Co 0.56256(3) 0.64245(2) 0.19446(2) 0.04825(11) Uani 1 1 d . . . . .
F1 F 0.1610(5) 0.9240(4) 0.0050(4) 0.1073(19) Uani 0.533(6) 1 d D U P A 1
F1' F 0.2371(12) 0.8394(8) -0.0668(6) 0.168(6) Uani 0.467(6) 1 d D U P A 2
F2 F 0.1085(7) 0.7943(6) 0.0797(7) 0.136(4) Uani 0.533(6) 1 d D U P A 1
F2' F 0.1823(5) 0.7085(4) -0.0013(4) 0.0954(19) Uani 0.467(6) 1 d D U P A 2
F3 F 0.2273(7) 0.7866(8) -0.0557(6) 0.157(4) Uani 0.533(6) 1 d D U P A 1
F3' F 0.1044(9) 0.8438(10) 0.0622(8) 0.170(5) Uani 0.467(6) 1 d D U P A 2
F4 F 0.4956(13) 1.0497(6) 0.1359(9) 0.143(4) Uani 0.56(2) 1 d D U P B 3
F4' F 0.435(3) 1.0521(10) 0.179(2) 0.209(9) Uani 0.44(2) 1 d D U P B 4
F5 F 0.6911(8) 0.9654(7) 0.1710(9) 0.121(3) Uani 0.56(2) 1 d D U P B 3
F5' F 0.639(3) 0.9844(15) 0.1349(13) 0.188(6) Uani 0.44(2) 1 d D U P B 4
F6 F 0.5373(15) 0.9799(8) 0.2851(6) 0.139(4) Uani 0.56(2) 1 d D U P B 3
F6' F 0.5790(15) 0.9739(10) 0.2823(9) 0.131(5) Uani 0.44(2) 1 d D U P B 4
F7 F 0.7321(9) 0.7426(6) -0.1037(5) 0.156(3) Uani 0.530(6) 1 d D U P C 5
F7' F 0.7735(9) 0.6624(9) -0.1205(4) 0.150(3) Uani 0.470(6) 1 d D U P C 6
F8 F 0.8203(6) 0.5709(6) -0.1029(4) 0.150(3) Uani 0.530(6) 1 d D U P C 5
F8' F 0.8538(11) 0.7779(7) -0.0642(5) 0.173(3) Uani 0.470(6) 1 d D U P C 6
F9 F 0.9514(8) 0.6879(8) -0.0740(5) 0.164(3) Uani 0.530(6) 1 d D U P C 5
F9' F 0.9794(7) 0.6106(6) -0.0707(5) 0.123(2) Uani 0.470(6) 1 d D U P C 6
F10 F 1.0584(8) 0.6590(5) 0.2893(6) 0.116(3) Uani 0.584(9) 1 d D U P D 7
F10' F 1.0883(8) 0.6301(9) 0.2549(6) 0.098(3) Uani 0.416(9) 1 d D U P D 8
F11 F 1.0827(7) 0.5021(5) 0.2758(5) 0.106(2) Uani 0.584(9) 1 d D U P D 7
F11' F 1.0335(12) 0.4976(6) 0.3143(10) 0.131(4) Uani 0.416(9) 1 d D U P D 8
F12 F 0.9581(4) 0.5608(6) 0.3896(2) 0.0876(17) Uani 0.584(9) 1 d D U P D 7
F12' F 0.9477(6) 0.6428(10) 0.3705(6) 0.114(3) Uani 0.416(9) 1 d D U P D 8
O1 O 0.38837(18) 0.69708(16) 0.11202(13) 0.0675(5) Uani 1 1 d . . . . .
O2 O 0.58196(18) 0.79070(13) 0.20879(13) 0.0613(4) Uani 1 1 d . . . . .
O3 O 0.67032(18) 0.63591(16) 0.06263(12) 0.0673(5) Uani 1 1 d . . . . .
O4 O 0.75557(16) 0.58988(12) 0.26277(11) 0.0513(4) Uani 1 1 d . . . . .
O5 O 0.52640(17) 0.48355(12) 0.19778(11) 0.0533(4) Uani 1 1 d . . . . .
O6 O 0.46065(16) 0.62329(11) 0.32322(11) 0.0497(4) Uani 1 1 d . . . . .
O7 O 0.3830(3) 0.16942(14) 0.37546(18) 0.0939(7) Uani 1 1 d . . . . .
O8 O 0.3170(2) 0.21526(14) 0.52022(15) 0.0710(5) Uani 1 1 d . . . . .
N1 N 0.3566(2) 0.23473(15) 0.43520(18) 0.0588(5) Uani 1 1 d . . . . .
N2 N 0.23543(17) 0.87160(13) 0.53340(13) 0.0449(4) Uani 1 1 d . . . . .
C1 C 0.3425(3) 0.7906(3) 0.08716(18) 0.0671(7) Uani 1 1 d . . . . .
C2 C 0.2089(11) 0.8266(8) 0.0293(8) 0.076(2) Uani 0.533(6) 1 d D U P A 1
C2' C 0.2143(14) 0.7931(8) 0.0170(8) 0.080(3) Uani 0.467(6) 1 d D U P A 2
C3 C 0.3918(3) 0.8766(2) 0.1100(2) 0.0736(8) Uani 1 1 d . . . . .
H3 H 0.344545 0.941460 0.083894 0.088 Uiso 1 1 calc R U . . .
C4 C 0.5065(3) 0.8694(2) 0.16907(19) 0.0621(6) Uani 1 1 d D . . . .
C5 C 0.5589(12) 0.9672(6) 0.1909(8) 0.087(3) Uani 0.56(2) 1 d D U P B 3
C5' C 0.5346(18) 0.9730(10) 0.1929(11) 0.096(4) Uani 0.44(2) 1 d D U P B 4
C6 C 0.7934(3) 0.6450(3) 0.05265(18) 0.0811(9) Uani 1 1 d D . . . .
C7 C 0.8290(9) 0.6563(8) -0.0614(7) 0.119(3) Uani 0.530(6) 1 d D U P C 5
C7' C 0.8450(10) 0.6841(8) -0.0530(8) 0.112(3) Uani 0.470(6) 1 d D U P C 6
C8 C 0.8917(3) 0.6347(3) 0.12408(19) 0.0839(10) Uani 1 1 d . . . . .
H8 H 0.979457 0.647754 0.106261 0.101 Uiso 1 1 calc R U . . .
C9 C 0.8661(2) 0.60529(18) 0.22364(16) 0.0509(5) Uani 1 1 d . . . . .
C10 C 0.9884(3) 0.5880(2) 0.29381(19) 0.0613(6) Uani 1 1 d D U . . .
C11 C 0.5402(3) 0.4196(2) 0.11745(16) 0.0615(6) Uani 1 1 d . . . . .
H11A H 0.448736 0.413372 0.097235 0.092 Uiso 1 1 calc R U . . .
H11B H 0.594805 0.352637 0.138967 0.092 Uiso 1 1 calc R U . . .
H11C H 0.586246 0.449847 0.062360 0.092 Uiso 1 1 calc R U . . .
C12 C 0.4613(2) 0.45359(16) 0.28462(15) 0.0429(4) Uani 1 1 d . . . . .
C13 C 0.42627(19) 0.53598(15) 0.34851(14) 0.0405(4) Uani 1 1 d . . . . .
C14 C 0.35228(19) 0.51572(15) 0.43876(14) 0.0396(4) Uani 1 1 d . . . . .
C15 C 0.33228(19) 0.41500(16) 0.46608(15) 0.0431(4) Uani 1 1 d . . . . .
H15 H 0.290355 0.399984 0.526717 0.052 Uiso 1 1 calc R U . . .
C16 C 0.3743(2) 0.33930(16) 0.40376(16) 0.0450(5) Uani 1 1 d . . . . .
C17 C 0.4357(2) 0.35798(16) 0.30983(16) 0.0461(5) Uani 1 1 d . . . . .
H17 H 0.457960 0.306747 0.266710 0.055 Uiso 1 1 calc R U . . .
C18 C 0.2923(2) 0.59539(16) 0.50139(14) 0.0419(4) Uani 1 1 d . . . . .
H18 H 0.244640 0.575045 0.557701 0.050 Uiso 1 1 calc R U . . .
C19 C 0.2975(2) 0.69735(16) 0.48760(15) 0.0432(4) Uani 1 1 d . . . . .
H19 H 0.354374 0.717963 0.436738 0.052 Uiso 1 1 calc R U . . .
C20 C 0.22175(19) 0.77402(15) 0.54578(14) 0.0387(4) Uani 1 1 d . . . . .
C21 C 0.3310(3) 0.9162(2) 0.4645(2) 0.0668(7) Uani 1 1 d . . . . .
H21A H 0.398041 0.861915 0.438087 0.100 Uiso 1 1 calc R U . . .
H21B H 0.379387 0.957445 0.499575 0.100 Uiso 1 1 calc R U . . .
H21C H 0.277649 0.958400 0.411008 0.100 Uiso 1 1 calc R U . . .
C22 C 0.1115(2) 0.76253(15) 0.62573(14) 0.0400(4) Uani 1 1 d . . . . .
C23 C -0.0086(2) 0.72045(17) 0.58676(18) 0.0523(5) Uani 1 1 d . . . . .
H23A H -0.046738 0.762087 0.527706 0.079 Uiso 1 1 calc R U . . .
H23B H -0.080685 0.721880 0.636552 0.079 Uiso 1 1 calc R U . . .
H23C H 0.025916 0.650923 0.571512 0.079 Uiso 1 1 calc R U . . .
C24 C 0.1764(2) 0.69590(18) 0.71864(16) 0.0543(5) Uani 1 1 d . . . . .
H24A H 0.214690 0.627334 0.702008 0.081 Uiso 1 1 calc R U . . .
H24B H 0.105466 0.694064 0.768823 0.081 Uiso 1 1 calc R U . . .
H24C H 0.249893 0.724538 0.743365 0.081 Uiso 1 1 calc R U . . .
C25 C 0.0644(2) 0.87308(17) 0.64985(16) 0.0479(5) Uani 1 1 d . . . . .
C26 C 0.1422(2) 0.93458(16) 0.59541(17) 0.0482(5) Uani 1 1 d . . . . .
C27 C 0.1272(3) 1.03911(19) 0.6036(2) 0.0675(7) Uani 1 1 d . . . . .
H27 H 0.182034 1.078509 0.566784 0.081 Uiso 1 1 calc R U . . .
C28 C 0.0263(4) 1.0812(2) 0.6697(3) 0.0874(10) Uani 1 1 d . . . . .
H28 H 0.011965 1.150962 0.677702 0.105 Uiso 1 1 calc R U . . .
C29 C -0.0540(4) 1.0213(2) 0.7244(3) 0.0895(10) Uani 1 1 d . . . . .
H29 H -0.121639 1.051862 0.768056 0.107 Uiso 1 1 calc R U . . .
C30 C -0.0357(3) 0.9164(2) 0.7155(2) 0.0704(7) Uani 1 1 d . . . . .
H30 H -0.089563 0.876645 0.752809 0.084 Uiso 1 1 calc R U . . .

loop_
_atom_site_aniso_label
_atom_site_aniso_U_11
_atom_site_aniso_U_22
_atom_site_aniso_U_33
_atom_site_aniso_U_23
_atom_site_aniso_U_13
_atom_site_aniso_U_12
Co1 0.04880(17) 0.0598(2) 0.03969(16) -0.00540(13) 0.00871(12) -0.01994(14)
F1 0.074(3) 0.108(4) 0.130(4) 0.010(3) -0.039(2) -0.002(2)
F1' 0.238(10) 0.182(8) 0.114(6) 0.082(6) -0.106(6) -0.143(8)
F2 0.056(3) 0.170(7) 0.183(7) 0.037(5) -0.008(3) -0.049(4)
F2' 0.071(3) 0.119(4) 0.104(4) -0.013(3) -0.026(2) -0.034(3)
F3 0.117(5) 0.213(8) 0.122(6) -0.111(6) -0.054(4) 0.056(5)
F3' 0.080(5) 0.233(10) 0.189(9) -0.146(8) -0.033(5) 0.044(6)
F4 0.163(7) 0.057(4) 0.198(8) 0.045(5) -0.034(6) -0.024(4)
F4' 0.217(15) 0.085(6) 0.310(19) -0.083(9) -0.128(13) 0.045(7)
F5 0.102(4) 0.107(4) 0.172(7) -0.018(4) 0.013(4) -0.061(3)
F5' 0.249(13) 0.175(10) 0.185(10) 0.013(7) 0.008(10) -0.162(10)
F6 0.223(9) 0.107(5) 0.115(6) -0.063(5) 0.069(7) -0.077(6)
F6' 0.157(8) 0.095(6) 0.151(10) -0.007(6) -0.088(8) -0.041(5)
F7 0.190(6) 0.194(6) 0.080(4) 0.050(4) 0.018(4) -0.064(5)
F7' 0.142(5) 0.277(8) 0.042(2) -0.003(5) 0.003(3) -0.074(6)
F8 0.114(4) 0.264(7) 0.065(3) -0.058(4) 0.025(2) -0.011(4)
F8' 0.216(7) 0.214(7) 0.089(4) 0.059(4) 0.016(4) -0.081(5)
F9 0.139(5) 0.286(8) 0.084(3) 0.018(6) 0.038(3) -0.107(6)
F9' 0.115(4) 0.200(6) 0.067(3) -0.023(4) 0.051(3) -0.061(4)
F10 0.146(5) 0.075(3) 0.142(6) 0.019(3) -0.071(4) -0.063(3)
F10' 0.057(3) 0.169(8) 0.080(4) 0.011(4) -0.015(3) -0.057(4)
F11 0.094(3) 0.117(4) 0.091(3) -0.033(3) -0.017(2) 0.026(3)
F11' 0.147(8) 0.067(4) 0.178(9) 0.055(5) -0.078(6) -0.040(4)
F12 0.0683(19) 0.145(5) 0.0473(16) 0.001(2) -0.0041(13) -0.022(2)
F12' 0.086(3) 0.193(8) 0.072(4) -0.066(5) -0.007(3) -0.029(4)
O1 0.0570(10) 0.0906(14) 0.0591(10) -0.0095(10) -0.0016(8) -0.0235(10)
O2 0.0681(11) 0.0607(10) 0.0578(10) 0.0005(8) -0.0057(8) -0.0218(9)
O3 0.0571(10) 0.1130(15) 0.0402(8) -0.0110(9) 0.0089(7) -0.0362(10)
O4 0.0487(8) 0.0600(9) 0.0461(8) -0.0006(7) 0.0092(6) -0.0167(7)
O5 0.0628(9) 0.0601(9) 0.0426(8) -0.0167(7) 0.0165(7) -0.0219(8)
O6 0.0558(9) 0.0516(8) 0.0469(8) -0.0102(7) 0.0162(7) -0.0221(7)
O7 0.130(2) 0.0466(10) 0.1050(17) -0.0145(11) 0.0239(15) -0.0186(11)
O8 0.0732(12) 0.0607(11) 0.0787(13) 0.0140(9) 0.0036(10) -0.0231(9)
N1 0.0493(11) 0.0451(10) 0.0797(15) 0.0025(10) -0.0023(10) -0.0087(8)
N2 0.0421(9) 0.0469(9) 0.0460(9) 0.0014(8) 0.0016(7) -0.0127(7)
C1 0.0470(13) 0.106(2) 0.0451(13) -0.0029(14) 0.0064(10) -0.0122(14)
C2 0.059(4) 0.099(7) 0.071(4) -0.033(5) 0.007(3) -0.014(5)
C2' 0.074(5) 0.092(7) 0.065(5) -0.028(5) -0.016(4) 0.012(5)
C3 0.0676(17) 0.0787(19) 0.0657(17) 0.0083(14) 0.0032(14) -0.0027(14)
C4 0.0706(16) 0.0657(16) 0.0510(13) -0.0011(12) 0.0097(12) -0.0194(13)
C5 0.108(6) 0.053(4) 0.100(6) 0.009(4) 0.002(5) -0.023(4)
C5' 0.119(8) 0.079(7) 0.094(7) -0.004(6) 0.014(6) -0.033(6)
C6 0.0727(18) 0.145(3) 0.0389(12) -0.0069(15) 0.0140(12) -0.0561(19)
C7 0.082(4) 0.230(6) 0.074(4) -0.020(4) -0.001(3) -0.095(4)
C7' 0.089(4) 0.201(6) 0.076(4) -0.013(4) 0.013(3) -0.101(4)
C8 0.0598(16) 0.157(3) 0.0486(14) -0.0095(16) 0.0134(12) -0.0559(19)
C9 0.0515(12) 0.0580(13) 0.0472(12) -0.0102(10) 0.0074(9) -0.0193(10)
C10 0.0591(14) 0.0751(17) 0.0540(14) -0.0082(13) 0.0053(11) -0.0238(13)
C11 0.0809(17) 0.0684(15) 0.0360(11) -0.0112(10) -0.0009(11) -0.0147(13)
C12 0.0365(10) 0.0526(12) 0.0406(10) -0.0085(9) 0.0035(8) -0.0103(8)
C13 0.0335(9) 0.0486(11) 0.0409(10) -0.0066(8) 0.0015(8) -0.0110(8)
C14 0.0328(9) 0.0471(11) 0.0390(10) -0.0036(8) 0.0019(7) -0.0094(8)
C15 0.0327(9) 0.0508(11) 0.0454(11) 0.0005(9) 0.0031(8) -0.0103(8)
C16 0.0339(9) 0.0451(11) 0.0547(12) 0.0012(9) -0.0024(9) -0.0079(8)
C17 0.0388(10) 0.0479(11) 0.0520(12) -0.0114(9) 0.0000(9) -0.0074(9)
C18 0.0364(9) 0.0525(11) 0.0362(9) -0.0020(8) 0.0049(7) -0.0097(8)
C19 0.0395(10) 0.0524(12) 0.0381(10) -0.0037(9) 0.0077(8) -0.0116(9)
C20 0.0367(9) 0.0433(10) 0.0359(9) 0.0000(8) 0.0006(7) -0.0104(8)
C21 0.0597(14) 0.0613(15) 0.0801(18) 0.0124(13) 0.0137(13) -0.0244(12)
C22 0.0389(10) 0.0420(10) 0.0374(10) -0.0009(8) 0.0064(8) -0.0064(8)
C23 0.0400(11) 0.0551(13) 0.0624(14) -0.0040(11) 0.0045(10) -0.0121(9)
C24 0.0555(13) 0.0625(14) 0.0395(11) 0.0018(10) 0.0044(9) -0.0037(11)
C25 0.0491(11) 0.0487(12) 0.0439(11) -0.0059(9) 0.0020(9) -0.0058(9)
C26 0.0478(11) 0.0446(11) 0.0512(12) -0.0052(9) -0.0040(9) -0.0068(9)
C27 0.0739(17) 0.0478(13) 0.0814(19) -0.0064(13) -0.0058(14) -0.0136(12)
C28 0.104(3) 0.0516(15) 0.104(2) -0.0287(16) -0.001(2) -0.0021(16)
C29 0.099(2) 0.074(2) 0.089(2) -0.0338(17) 0.0195(19) 0.0056(18)
C30 0.0737(17) 0.0662(16) 0.0662(16) -0.0154(13) 0.0204(13) -0.0014(13)

loop_
_atom_type_symbol
_atom_type_description
_atom_type_scat_dispersion_real
_atom_type_scat_dispersion_imag
_atom_type_scat_source
C C 0.0033 0.0016 'International Tables Vol C Tables 4.2.6.8 and 6.1.1.4'
H H 0.0000 0.0000 'International Tables Vol C Tables 4.2.6.8 and 6.1.1.4'
Co Co 0.3494 0.9721 'International Tables Vol C Tables 4.2.6.8 and 6.1.1.4'
F F 0.0171 0.0103 'International Tables Vol C Tables 4.2.6.8 and 6.1.1.4'
N N 0.0061 0.0033 'International Tables Vol C Tables 4.2.6.8 and 6.1.1.4'
O O 0.0106 0.0060 'International Tables Vol C Tables 4.2.6.8 and 6.1.1.4'

loop_
_geom_angle_atom_site_label_1
_geom_angle_atom_site_label_2
_geom_angle_atom_site_label_3
_geom_angle
_geom_angle_site_symmetry_1
_geom_angle_site_symmetry_3
_geom_angle_publ_flag
O6 Co1 O1 95.50(9) . . ?
O6 Co1 O3 170.37(7) . . ?
O1 Co1 O3 86.48(9) . . ?
O6 Co1 O2 96.21(7) . . ?
O1 Co1 O2 89.84(8) . . ?
O3 Co1 O2 93.22(8) . . ?
O6 Co1 O4 91.78(8) . . ?
O1 Co1 O4 172.70(7) . . ?
O3 Co1 O4 86.41(9) . . ?
O2 Co1 O4 88.90(7) . . ?
O6 Co1 O5 76.28(6) . . ?
O1 Co1 O5 90.65(8) . . ?
O3 Co1 O5 94.30(7) . . ?
O2 Co1 O5 172.48(6) . . ?
O4 Co1 O5 91.55(7) . . ?
C1 O1 Co1 123.50(18) . . ?
C4 O2 Co1 125.92(18) . . ?
C6 O3 Co1 124.29(16) . . ?
C9 O4 Co1 122.43(15) . . ?
C12 O5 C11 118.57(18) . . ?
C12 O5 Co1 112.61(12) . . ?
C11 O5 Co1 127.90(14) . . ?
C13 O6 Co1 119.07(13) . . ?
O8 N1 O7 122.4(2) . . ?
O8 N1 C16 118.8(2) . . ?
O7 N1 C16 118.8(2) . . ?
C20 N2 C26 112.01(17) . . ?
C20 N2 C21 127.45(19) . . ?
C26 N2 C21 120.5(2) . . ?
O1 C1 C3 130.3(3) . . ?
O1 C1 C2 120.9(4) . . ?
C3 C1 C2 108.7(4) . . ?
O1 C1 C2' 104.3(5) . . ?
C3 C1 C2' 125.4(5) . . ?
F1 C2 F2 105.6(8) . . ?
F1 C2 F3 104.3(9) . . ?
F2 C2 F3 110.4(11) . . ?
F1 C2 C1 120.4(8) . . ?
F2 C2 C1 108.4(8) . . ?
F3 C2 C1 107.5(7) . . ?
F1' C2' F2' 106.5(9) . . ?
F1' C2' F3' 112.1(13) . . ?
F2' C2' F3' 105.7(10) . . ?
F1' C2' C1 108.0(9) . . ?
F2' C2' C1 119.7(9) . . ?
F3' C2' C1 105.1(8) . . ?
C4 C3 C1 122.8(3) . . ?
C4 C3 H3 118.6 . . ?
C1 C3 H3 118.6 . . ?
O2 C4 C3 127.5(3) . . ?
O2 C4 C5' 117.8(6) . . ?
C3 C4 C5' 114.5(6) . . ?
O2 C4 C5 111.5(4) . . ?
C3 C4 C5 121.0(4) . . ?
F5 C5 F6 108.5(9) . . ?
F5 C5 F4 102.2(9) . . ?
F6 C5 F4 110.0(10) . . ?
F5 C5 C4 115.4(8) . . ?
F6 C5 C4 108.1(8) . . ?
F4 C5 C4 112.5(8) . . ?
F4' C5' F5' 109.6(15) . . ?
F4' C5' F6' 105.4(13) . . ?
F5' C5' F6' 105.7(14) . . ?
F4' C5' C4 118.0(12) . . ?
F5' C5' C4 102.9(11) . . ?
F6' C5' C4 114.7(12) . . ?
O3 C6 C8 128.0(2) . . ?
O3 C6 C7 108.9(4) . . ?
C8 C6 C7 122.6(4) . . ?
O3 C6 C7' 118.9(4) . . ?
C8 C6 C7' 112.8(4) . . ?
F8 C7 F9 116.4(9) . . ?
F8 C7 F7 111.7(8) . . ?
F9 C7 F7 101.8(8) . . ?
F8 C7 C6 110.6(7) . . ?
F9 C7 C6 109.3(7) . . ?
F7 C7 C6 106.4(7) . . ?
F7' C7' F8' 111.6(9) . . ?
F7' C7' F9' 98.4(8) . . ?
F8' C7' F9' 114.1(8) . . ?
F7' C7' C6 110.7(7) . . ?
F8' C7' C6 115.7(8) . . ?
F9' C7' C6 105.0(7) . . ?
C6 C8 C9 122.3(2) . . ?
C6 C8 H8 118.8 . . ?
C9 C8 H8 118.8 . . ?
O4 C9 C8 128.6(2) . . ?
O4 C9 C10 114.6(2) . . ?
C8 C9 C10 116.8(2) . . ?
F11' C10 F10' 109.2(7) . . ?
F11' C10 F12' 115.9(6) . . ?
F10' C10 F12' 102.3(5) . . ?
F10 C10 F11 105.1(5) . . ?
F10 C10 F12 110.1(4) . . ?
F11 C10 F12 98.8(4) . . ?
F11' C10 C9 110.6(5) . . ?
F10 C10 C9 116.1(4) . . ?
F10' C10 C9 110.9(4) . . ?
F12' C10 C9 107.7(3) . . ?
F11 C10 C9 110.3(4) . . ?
F12 C10 C9 114.6(2) . . ?
O5 C11 H11A 109.5 . . ?
O5 C11 H11B 109.5 . . ?
H11A C11 H11B 109.5 . . ?
O5 C11 H11C 109.5 . . ?
H11A C11 H11C 109.5 . . ?
H11B C11 H11C 109.5 . . ?
C17 C12 O5 125.22(19) . . ?
C17 C12 C13 123.01(19) . . ?
O5 C12 C13 111.74(18) . . ?
O6 C13 C14 122.88(18) . . ?
O6 C13 C12 120.21(18) . . ?
C14 C13 C12 116.91(18) . . ?
C15 C14 C13 119.18(18) . . ?
C15 C14 C18 118.30(18) . . ?
C13 C14 C18 122.48(18) . . ?
C16 C15 C14 120.36(19) . . ?
C16 C15 H15 119.8 . . ?
C14 C15 H15 119.8 . . ?
C15 C16 C17 122.40(19) . . ?
C15 C16 N1 119.3(2) . . ?
C17 C16 N1 118.3(2) . . ?
C12 C17 C16 117.71(19) . . ?
C12 C17 H17 121.1 . . ?
C16 C17 H17 121.1 . . ?
C19 C18 C14 127.57(18) . . ?
C19 C18 H18 116.2 . . ?
C14 C18 H18 116.2 . . ?
C18 C19 C20 124.44(18) . . ?
C18 C19 H19 117.8 . . ?
C20 C19 H19 117.8 . . ?
N2 C20 C19 122.57(18) . . ?
N2 C20 C22 109.41(17) . . ?
C19 C20 C22 127.97(17) . . ?
N2 C21 H21A 109.5 . . ?
N2 C21 H21B 109.5 . . ?
H21A C21 H21B 109.5 . . ?
N2 C21 H21C 109.5 . . ?
H21A C21 H21C 109.5 . . ?
H21B C21 H21C 109.5 . . ?
C25 C22 C23 112.18(17) . . ?
C25 C22 C20 100.75(16) . . ?
C23 C22 C20 112.03(18) . . ?
C25 C22 C24 109.27(18) . . ?
C23 C22 C24 110.51(18) . . ?
C20 C22 C24 111.76(17) . . ?
C22 C23 H23A 109.5 . . ?
C22 C23 H23B 109.5 . . ?
H23A C23 H23B 109.5 . . ?
C22 C23 H23C 109.5 . . ?
H23A C23 H23C 109.5 . . ?
H23B C23 H23C 109.5 . . ?
C22 C24 H24A 109.5 . . ?
C22 C24 H24B 109.5 . . ?
H24A C24 H24B 109.5 . . ?
C22 C24 H24C 109.5 . . ?
H24A C24 H24C 109.5 . . ?
H24B C24 H24C 109.5 . . ?
C30 C25 C26 119.3(2) . . ?
C30 C25 C22 130.7(2) . . ?
C26 C25 C22 109.94(19) . . ?
C25 C26 C27 123.7(2) . . ?
C25 C26 N2 107.81(19) . . ?
C27 C26 N2 128.5(2) . . ?
C28 C27 C26 116.1(3) . . ?
C28 C27 H27 121.9 . . ?
C26 C27 H27 121.9 . . ?
C27 C28 C29 121.2(3) . . ?
C27 C28 H28 119.4 . . ?
C29 C28 H28 119.4 . . ?
C28 C29 C30 121.5(3) . . ?
C28 C29 H29 119.3 . . ?
C30 C29 H29 119.3 . . ?
C25 C30 C29 118.2(3) . . ?
C25 C30 H30 120.9 . . ?
C29 C30 H30 120.9 . . ?

loop_
_geom_bond_atom_site_label_1
_geom_bond_atom_site_label_2
_geom_bond_distance
_geom_bond_site_symmetry_2
_geom_bond_publ_flag
Co1 O6 2.026(2) . ?
Co1 O1 2.034(2) . ?
Co1 O3 2.069(2) . ?
Co1 O2 2.079(2) . ?
Co1 O4 2.088(2) . ?
Co1 O5 2.244(2) . ?
F1 C2 1.312(10) . ?
F1' C2' 1.287(11) . ?
F2 C2 1.316(9) . ?
F2' C2' 1.296(11) . ?
F3 C2 1.320(9) . ?
F3' C2' 1.327(11) . ?
F4 C5 1.325(9) . ?
F4' C5' 1.288(12) . ?
F5 C5 1.320(10) . ?
F5' C5' 1.305(12) . ?
F6 C5 1.320(10) . ?
F6' C5' 1.307(12) . ?
F7 C7 1.421(11) . ?
F7' C7' 1.265(11) . ?
F8 C7 1.353(10) . ?
F8' C7' 1.282(10) . ?
F9 C7 1.363(10) . ?
F9' C7' 1.507(11) . ?
F10 C10 1.289(6) . ?
F10' C10 1.314(7) . ?
F11 C10 1.364(6) . ?
F11' C10 1.214(7) . ?
F12 C10 1.367(4) . ?
F12' C10 1.346(6) . ?
O1 C1 1.262(4) . ?
O2 C4 1.243(3) . ?
O3 C6 1.246(3) . ?
O4 C9 1.250(3) . ?
O5 C12 1.400(3) . ?
O5 C11 1.448(3) . ?
O6 C13 1.306(3) . ?
O7 N1 1.243(3) . ?
O8 N1 1.237(3) . ?
N1 C16 1.480(3) . ?
N2 C20 1.347(3) . ?
N2 C26 1.435(3) . ?
N2 C21 1.490(3) . ?
C1 C3 1.413(4) . ?
C1 C2 1.513(13) . ?
C1 C2' 1.593(13) . ?
C3 C4 1.384(4) . ?
C3 H3 0.9400 . ?
C4 C5' 1.548(12) . ?
C4 C5 1.571(9) . ?
C6 C8 1.365(4) . ?
C6 C7 1.588(10) . ?
C6 C7' 1.596(10) . ?
C8 C9 1.410(3) . ?
C8 H8 0.9400 . ?
C9 C10 1.519(4) . ?
C11 H11A 0.9700 . ?
C11 H11B 0.9700 . ?
C11 H11C 0.9700 . ?
C12 C17 1.376(3) . ?
C12 C13 1.461(3) . ?
C13 C14 1.449(3) . ?
C14 C15 1.427(3) . ?
C14 C18 1.459(3) . ?
C15 C16 1.385(3) . ?
C15 H15 0.9400 . ?
C16 C17 1.428(3) . ?
C17 H17 0.9400 . ?
C18 C19 1.383(3) . ?
C18 H18 0.9400 . ?
C19 C20 1.438(3) . ?
C19 H19 0.9400 . ?
C20 C22 1.542(3) . ?
C21 H21A 0.9700 . ?
C21 H21B 0.9700 . ?
C21 H21C 0.9700 . ?
C22 C25 1.533(3) . ?
C22 C23 1.542(3) . ?
C22 C24 1.547(3) . ?
C23 H23A 0.9700 . ?
C23 H23B 0.9700 . ?
C23 H23C 0.9700 . ?
C24 H24A 0.9700 . ?
C24 H24B 0.9700 . ?
C24 H24C 0.9700 . ?
C25 C30 1.391(3) . ?
C25 C26 1.397(3) . ?
C26 C27 1.403(3) . ?
C27 C28 1.395(4) . ?
C27 H27 0.9400 . ?
C28 C29 1.400(5) . ?
C28 H28 0.9400 . ?
C29 C30 1.407(4) . ?
C29 H29 0.9400 . ?
C30 H30 0.9400 . ?

loop_
_geom_torsion_atom_site_label_1
_geom_torsion_atom_site_label_2
_geom_torsion_atom_site_label_3
_geom_torsion_atom_site_label_4
_geom_torsion
_geom_torsion_site_symmetry_1
_geom_torsion_site_symmetry_2
_geom_torsion_site_symmetry_3
_geom_torsion_site_symmetry_4
_geom_torsion_publ_flag
Co1 O1 C1 C3 -2.2(4) . . . . ?
Co1 O1 C1 C2 -177.4(4) . . . . ?
Co1 O1 C1 C2' 175.4(4) . . . . ?
O1 C1 C2 F1 179.0(6) . . . . ?
C3 C1 C2 F1 2.9(9) . . . . ?
O1 C1 C2 F2 57.5(9) . . . . ?
C3 C1 C2 F2 -118.7(7) . . . . ?
O1 C1 C2 F3 -61.9(9) . . . . ?
C3 C1 C2 F3 121.9(9) . . . . ?
O1 C1 C2' F1' -122.2(9) . . . . ?
C3 C1 C2' F1' 55.5(11) . . . . ?
O1 C1 C2' F2' -0.3(9) . . . . ?
C3 C1 C2' F2' 177.3(6) . . . . ?
O1 C1 C2' F3' 118.1(10) . . . . ?
C3 C1 C2' F3' -64.2(11) . . . . ?
O1 C1 C3 C4 -0.9(5) . . . . ?
C2 C1 C3 C4 174.8(4) . . . . ?
C2' C1 C3 C4 -177.9(5) . . . . ?
Co1 O2 C4 C3 2.3(4) . . . . ?
Co1 O2 C4 C5' 177.4(7) . . . . ?
Co1 O2 C4 C5 -176.0(5) . . . . ?
C1 C3 C4 O2 0.8(5) . . . . ?
C1 C3 C4 C5' -174.5(7) . . . . ?
C1 C3 C4 C5 178.9(5) . . . . ?
O2 C4 C5 F5 52.2(10) . . . . ?
C3 C4 C5 F5 -126.2(8) . . . . ?
O2 C4 C5 F6 -69.4(11) . . . . ?
C3 C4 C5 F6 112.2(9) . . . . ?
O2 C4 C5 F4 168.9(9) . . . . ?
C3 C4 C5 F4 -9.5(12) . . . . ?
O2 C4 C5' F4' -158.4(18) . . . . ?
C3 C4 C5' F4' 17.3(19) . . . . ?
O2 C4 C5' F5' 80.9(15) . . . . ?
C3 C4 C5' F5' -103.4(13) . . . . ?
O2 C4 C5' F6' -33.4(18) . . . . ?
C3 C4 C5' F6' 142.4(14) . . . . ?
Co1 O3 C6 C8 18.3(5) . . . . ?
Co1 O3 C6 C7 -169.5(4) . . . . ?
Co1 O3 C6 C7' -154.9(5) . . . . ?
O3 C6 C7 F8 -63.6(8) . . . . ?
C8 C6 C7 F8 109.1(7) . . . . ?
O3 C6 C7 F9 167.0(7) . . . . ?
C8 C6 C7 F9 -20.3(11) . . . . ?
O3 C6 C7 F7 57.8(7) . . . . ?
C8 C6 C7 F7 -129.5(6) . . . . ?
O3 C6 C7' F7' -26.6(11) . . . . ?
C8 C6 C7' F7' 159.2(8) . . . . ?
O3 C6 C7' F8' 101.5(8) . . . . ?
C8 C6 C7' F8' -72.7(10) . . . . ?
O3 C6 C7' F9' -131.8(6) . . . . ?
C8 C6 C7' F9' 54.0(8) . . . . ?
O3 C6 C8 C9 3.7(6) . . . . ?
C7 C6 C8 C9 -167.5(5) . . . . ?
C7' C6 C8 C9 177.3(5) . . . . ?
Co1 O4 C9 C8 -17.1(4) . . . . ?
Co1 O4 C9 C10 163.89(15) . . . . ?
C6 C8 C9 O4 -4.1(5) . . . . ?
C6 C8 C9 C10 174.9(3) . . . . ?
O4 C9 C10 F11' 75.1(8) . . . . ?
C8 C9 C10 F11' -104.0(8) . . . . ?
O4 C9 C10 F10 -131.8(5) . . . . ?
C8 C9 C10 F10 49.1(6) . . . . ?
O4 C9 C10 F10' -163.6(6) . . . . ?
C8 C9 C10 F10' 17.3(6) . . . . ?
O4 C9 C10 F12' -52.4(7) . . . . ?
C8 C9 C10 F12' 128.4(7) . . . . ?
O4 C9 C10 F11 108.8(4) . . . . ?
C8 C9 C10 F11 -70.3(5) . . . . ?
O4 C9 C10 F12 -1.6(5) . . . . ?
C8 C9 C10 F12 179.3(4) . . . . ?
C11 O5 C12 C17 15.2(3) . . . . ?
Co1 O5 C12 C17 -174.95(16) . . . . ?
C11 O5 C12 C13 -166.54(18) . . . . ?
Co1 O5 C12 C13 3.3(2) . . . . ?
Co1 O6 C13 C14 -179.46(14) . . . . ?
Co1 O6 C13 C12 0.1(2) . . . . ?
C17 C12 C13 O6 175.86(18) . . . . ?
O5 C12 C13 O6 -2.5(3) . . . . ?
C17 C12 C13 C14 -4.6(3) . . . . ?
O5 C12 C13 C14 177.13(16) . . . . ?
O6 C13 C14 C15 -173.14(18) . . . . ?
C12 C13 C14 C15 7.3(3) . . . . ?
O6 C13 C14 C18 9.3(3) . . . . ?
C12 C13 C14 C18 -170.31(17) . . . . ?
C13 C14 C15 C16 -4.5(3) . . . . ?
C18 C14 C15 C16 173.15(18) . . . . ?
C14 C15 C16 C17 -1.4(3) . . . . ?
C14 C15 C16 N1 178.01(17) . . . . ?
O8 N1 C16 C15 -6.8(3) . . . . ?
O7 N1 C16 C15 173.6(2) . . . . ?
O8 N1 C16 C17 172.6(2) . . . . ?
O7 N1 C16 C17 -6.9(3) . . . . ?
O5 C12 C17 C16 176.97(18) . . . . ?
C13 C12 C17 C16 -1.1(3) . . . . ?
C15 C16 C17 C12 4.3(3) . . . . ?
N1 C16 C17 C12 -175.16(18) . . . . ?
C15 C14 C18 C19 -178.88(19) . . . . ?
C13 C14 C18 C19 -1.3(3) . . . . ?
C14 C18 C19 C20 172.03(19) . . . . ?
C26 N2 C20 C19 176.02(18) . . . . ?
C21 N2 C20 C19 -3.0(3) . . . . ?
C26 N2 C20 C22 -1.5(2) . . . . ?
C21 N2 C20 C22 179.4(2) . . . . ?
C18 C19 C20 N2 176.32(18) . . . . ?
C18 C19 C20 C22 -6.6(3) . . . . ?
N2 C20 C22 C25 2.6(2) . . . . ?
C19 C20 C22 C25 -174.80(19) . . . . ?
N2 C20 C22 C23 122.02(18) . . . . ?
C19 C20 C22 C23 -55.4(3) . . . . ?
N2 C20 C22 C24 -113.34(19) . . . . ?
C19 C20 C22 C24 69.3(3) . . . . ?
C23 C22 C25 C30 59.5(3) . . . . ?
C20 C22 C25 C30 178.8(3) . . . . ?
C24 C22 C25 C30 -63.4(3) . . . . ?
C23 C22 C25 C26 -122.1(2) . . . . ?
C20 C22 C25 C26 -2.8(2) . . . . ?
C24 C22 C25 C26 115.0(2) . . . . ?
C30 C25 C26 C27 0.9(4) . . . . ?
C22 C25 C26 C27 -177.7(2) . . . . ?
C30 C25 C26 N2 -179.3(2) . . . . ?
C22 C25 C26 N2 2.1(2) . . . . ?
C20 N2 C26 C25 -0.4(2) . . . . ?
C21 N2 C26 C25 178.8(2) . . . . ?
C20 N2 C26 C27 179.4(2) . . . . ?
C21 N2 C26 C27 -1.5(3) . . . . ?
C25 C26 C27 C28 -1.0(4) . . . . ?
N2 C26 C27 C28 179.3(3) . . . . ?
C26 C27 C28 C29 0.3(5) . . . . ?
C27 C28 C29 C30 0.4(5) . . . . ?
C26 C25 C30 C29 -0.2(4) . . . . ?
C22 C25 C30 C29 178.1(3) . . . . ?
C28 C29 C30 C25 -0.5(5) . . . . ?
